data_7214633
loop_
_publ_author_name
'Sasaki, Toshiyuki'
'Hisaki, Ichiro'
'Tsuzuki, Seiji'
'Tohnai, Norimitsu'
'Miyata, Mikiji'

_publ_section_title
;
 Halogen bond effect on bundling of hydrogen bonded 2-fold helical columns
;
_journal_issue 18
_journal_name_full CrystEngComm
_journal_page_first 5749
_journal_paper_doi 10.1039/c2ce26081f
_journal_volume 14
_journal_year 2012
_chemical_formula_moiety 'C19 H19 N O2 '
_chemical_formula_sum 'C19 H19 N O2'
_chemical_formula_weight 293.36
_space_group_IT_number 5
_symmetry_cell_setting monoclinic
_symmetry_Int_Tables_number 5
_symmetry_space_group_name_Hall 'C 2y'
_symmetry_space_group_name_H-M 'C 1 2 1'
_cell_angle_alpha 90.0000
_cell_angle_beta 91.5454(7)
_cell_angle_gamma 90.0000
_cell_formula_units_Z 4
_cell_length_a 34.7123(6)
_cell_length_b 6.19971(11)
_cell_length_c 7.24791(13)
_cell_measurement_reflns_used 10859
_cell_measurement_temperature 213.1
_cell_measurement_theta_max 68.2
_cell_measurement_theta_min 5.1
_cell_volume 1559.23(5)
_computing_cell_refinement PROCESS-AUTO
_computing_data_collection PROCESS-AUTO
_computing_data_reduction CrystalStructure
_computing_publication_material 'CrystalStructure 3.8'
_computing_structure_refinement SHELXL
_computing_structure_solution SIR2004
_diffrn_ambient_temperature 213.1
_diffrn_detector_area_resol_mean 10.00
_diffrn_measured_fraction_theta_full 0.996
_diffrn_measured_fraction_theta_max 0.996
_diffrn_measurement_device_type 'Rigaku RAXIS-RAPID'
_diffrn_measurement_method \w
_diffrn_radiation_type 'Cu K\a'
_diffrn_radiation_wavelength 1.54187
_diffrn_reflns_av_R_equivalents 0.058
_diffrn_reflns_limit_h_max 41
_diffrn_reflns_limit_h_min -41
_diffrn_reflns_limit_k_max 7
_diffrn_reflns_limit_k_min -7
_diffrn_reflns_limit_l_max 8
_diffrn_reflns_limit_l_min -8
_diffrn_reflns_number 13350
_diffrn_reflns_theta_full 68.22
_diffrn_reflns_theta_max 68.22
_exptl_absorpt_coefficient_mu 0.643
_exptl_absorpt_correction_T_max 0.968
_exptl_absorpt_correction_T_min 0.632
_exptl_absorpt_correction_type multi-scan
_exptl_absorpt_process_details
;
Higashi, T. (1995). Program for Absorption Correction.
Rigaku Corporation, Tokyo, Japan.
;
_exptl_crystal_colour colorless
_exptl_crystal_density_diffrn 1.250
_exptl_crystal_density_method 'not measured'
_exptl_crystal_description platelet
_exptl_crystal_F_000 624.00
_exptl_crystal_size_max 0.50
_exptl_crystal_size_mid 0.15
_exptl_crystal_size_min 0.05
_refine_diff_density_max 0.18
_refine_diff_density_min -0.16
_refine_ls_abs_structure_details 'Flack, H. D. (1983), Acta Cryst. A39, 876-881. 1262 Friedel Pairs'
_refine_ls_abs_structure_Flack -0.3(3)
_refine_ls_extinction_coef 0.0032(2)
_refine_ls_extinction_method SHELXL
_refine_ls_goodness_of_fit_ref 1.116
_refine_ls_hydrogen_treatment refall
_refine_ls_number_parameters 201
_refine_ls_number_reflns 2830
_refine_ls_R_factor_gt 0.0395
_refine_ls_shift/su_max 0.0000
_refine_ls_structure_factor_coef Fsqd
_refine_ls_weighting_details 'w = 1/[\s^2^(Fo^2^)+(0.0427P)^2^+0.4731P] where P=(Fo^2^+2Fc^2^)/3'
_refine_ls_weighting_scheme calc
_refine_ls_wR_factor_ref 0.1172
_reflns_number_gt 2152
_reflns_number_total 2830
_reflns_threshold_expression F^2^>2.0\s(F^2^)
_cod_data_source_file c2ce26081f.txt
_cod_data_source_block '_20120320-RNaph12-BA-Etha-'
_cod_original_formula_sum 'C19 H19 N O2 '
_cod_database_code 7214633

loop_
_symmetry_equiv_pos_site_id
_symmetry_equiv_pos_as_xyz
1 +X,+Y,+Z
2 -X,+Y,-Z
3 1/2+X,1/2+Y,+Z
4 1/2-X,1/2+Y,-Z

loop_
_atom_site_label
_atom_site_type_symbol
_atom_site_fract_x
_atom_site_fract_y
_atom_site_fract_z
_atom_site_U_iso_or_equiv
_atom_site_adp_type
_atom_site_occupancy
_atom_site_symmetry_multiplicity
_atom_site_calc_flag
_atom_site_refinement_flags
O(1) O 0.69502(5) 0.8089(3) 0.3062(2) 0.0516(5) Uani 1.00 1 d .
O(2) O 0.69971(5) 0.4931(3) 0.4477(2) 0.0538(5) Uani 1.00 1 d .
N(1) N 0.72192(5) 1.0885(3) 0.5761(2) 0.0423(5) Uani 1.00 1 d .
C(1) C 0.68050(7) 0.6348(4) 0.3585(3) 0.0413(6) Uani 1.00 1 d .
C(2) C 0.63838(7) 0.5939(4) 0.3195(3) 0.0389(5) Uani 1.00 1 d .
C(3) C 0.62118(7) 0.4026(4) 0.3720(3) 0.0456(6) Uani 1.00 1 d .
C(4) C 0.58209(8) 0.3699(5) 0.3418(3) 0.0521(7) Uani 1.00 1 d .
C(5) C 0.55991(8) 0.5282(5) 0.2566(4) 0.0534(7) Uani 1.00 1 d .
C(6) C 0.57678(8) 0.7198(4) 0.2027(4) 0.0518(7) Uani 1.00 1 d .
C(7) C 0.61591(7) 0.7525(4) 0.2342(3) 0.0456(6) Uani 1.00 1 d .
C(8) C 0.71166(7) 1.0523(4) 0.7741(3) 0.0459(6) Uani 1.00 1 d .
C(9) C 0.72612(8) 0.8338(5) 0.8372(4) 0.0598(8) Uani 1.00 1 d .
C(10) C 0.64201(7) 0.9375(4) 0.7358(3) 0.0435(6) Uani 1.00 1 d .
C(11) C 0.66878(7) 1.0885(4) 0.7939(3) 0.0403(6) Uani 1.00 1 d .
C(12) C 0.65565(8) 1.2843(4) 0.8680(3) 0.0472(6) Uani 1.00 1 d .
C(13) C 0.61744(7) 1.3267(4) 0.8814(3) 0.0479(7) Uani 1.00 1 d .
C(14) C 0.58950(7) 1.1769(4) 0.8202(3) 0.0414(6) Uani 1.00 1 d .
C(15) C 0.54941(8) 1.2164(5) 0.8292(3) 0.0522(7) Uani 1.00 1 d .
C(16) C 0.52328(8) 1.0673(5) 0.7680(4) 0.0577(8) Uani 1.00 1 d .
C(17) C 0.53571(8) 0.8696(5) 0.6973(3) 0.0546(8) Uani 1.00 1 d .
C(18) C 0.57420(7) 0.8251(5) 0.6860(3) 0.0476(6) Uani 1.00 1 d .
C(19) C 0.60206(7) 0.9780(4) 0.7477(3) 0.0389(6) Uani 1.00 1 d .
H(1) H 0.7134 1.2191 0.5392 0.051 Uiso 1.00 1 c R
H(2) H 0.7108 0.9859 0.5049 0.051 Uiso 1.00 1 c R
H(3) H 0.7477 1.0821 0.5659 0.051 Uiso 1.00 1 c R
H(4) H 0.6362 0.2940 0.4288 0.055 Uiso 1.00 1 c R
H(5) H 0.5706 0.2403 0.3792 0.062 Uiso 1.00 1 c R
H(6) H 0.5334 0.5057 0.2352 0.064 Uiso 1.00 1 c R
H(7) H 0.5617 0.8275 0.1448 0.062 Uiso 1.00 1 c R
H(8) H 0.6273 0.8826 0.1976 0.055 Uiso 1.00 1 c R
H(9) H 0.7253 1.1628 0.8497 0.055 Uiso 1.00 1 c R
H(10) H 0.7537 0.8246 0.8194 0.072 Uiso 1.00 1 c R
H(11) H 0.7131 0.7220 0.7657 0.072 Uiso 1.00 1 c R
H(12) H 0.7209 0.8147 0.9669 0.072 Uiso 1.00 1 c R
H(13) H 0.6504 0.8055 0.6874 0.052 Uiso 1.00 1 c R
H(14) H 0.6737 1.3878 0.9091 0.057 Uiso 1.00 1 c R
H(15) H 0.6095 1.4584 0.9324 0.058 Uiso 1.00 1 c R
H(16) H 0.5407 1.3475 0.8782 0.063 Uiso 1.00 1 c R
H(17) H 0.4968 1.0971 0.7731 0.069 Uiso 1.00 1 c R
H(18) H 0.5174 0.7666 0.6573 0.065 Uiso 1.00 1 c R
H(19) H 0.5822 0.6925 0.6372 0.057 Uiso 1.00 1 c R

loop_
_atom_site_aniso_label
_atom_site_aniso_U_11
_atom_site_aniso_U_22
_atom_site_aniso_U_33
_atom_site_aniso_U_12
_atom_site_aniso_U_13
_atom_site_aniso_U_23
O(1) 0.0501(11) 0.0515(11) 0.0533(12) -0.0106(9) 0.0043(8) 0.0039(9)
O(2) 0.0355(9) 0.0554(11) 0.0702(13) 0.0026(8) -0.0025(8) 0.0078(10)
N(1) 0.0308(10) 0.0426(11) 0.0535(13) -0.0001(9) 0.0038(9) 0.0013(10)
C(1) 0.0369(13) 0.0479(16) 0.0390(14) 0.0020(12) 0.0001(11) -0.0053(12)
C(2) 0.0353(12) 0.0432(14) 0.0384(13) 0.0033(11) 0.0019(10) -0.0083(12)
C(3) 0.0404(14) 0.0493(16) 0.0467(16) 0.0007(12) -0.0032(12) -0.0018(13)
C(4) 0.0435(15) 0.0608(19) 0.0521(18) -0.0086(14) 0.0055(13) -0.0069(14)
C(5) 0.0337(13) 0.073(2) 0.0535(17) 0.0034(14) 0.0017(12) -0.0130(16)
C(6) 0.0431(15) 0.0603(18) 0.0517(18) 0.0134(14) -0.0037(13) -0.0090(15)
C(7) 0.0465(15) 0.0456(15) 0.0446(15) 0.0038(12) 0.0006(12) -0.0051(13)
C(8) 0.0360(13) 0.0611(18) 0.0406(14) 0.0002(13) 0.0012(11) -0.0034(14)
C(9) 0.0440(15) 0.083(2) 0.0529(18) 0.0093(15) 0.0037(13) 0.0173(16)
C(10) 0.0395(14) 0.0464(15) 0.0448(16) 0.0014(11) 0.0019(11) -0.0057(12)
C(11) 0.0358(13) 0.0513(15) 0.0337(13) 0.0013(12) -0.0005(10) -0.0023(13)
C(12) 0.0449(15) 0.0469(16) 0.0500(16) -0.0057(13) 0.0047(12) -0.0077(14)
C(13) 0.0450(15) 0.0498(16) 0.0493(17) 0.0008(13) 0.0053(12) -0.0097(14)
C(14) 0.0372(14) 0.0487(16) 0.0386(14) 0.0016(12) 0.0060(11) -0.0021(12)
C(15) 0.0440(15) 0.0600(18) 0.0530(18) 0.0080(13) 0.0066(13) -0.0046(15)
C(16) 0.0370(14) 0.079(2) 0.0571(18) 0.0005(15) 0.0039(13) -0.0008(17)
C(17) 0.0425(15) 0.069(2) 0.0523(18) -0.0094(14) -0.0012(13) -0.0003(15)
C(18) 0.0437(15) 0.0548(16) 0.0445(16) -0.0050(13) 0.0021(12) -0.0013(14)
C(19) 0.0332(13) 0.0467(15) 0.0367(14) -0.0014(11) -0.0005(10) -0.0009(12)

loop_
_atom_type_symbol
_atom_type_description
_atom_type_scat_dispersion_real
_atom_type_scat_dispersion_imag
_atom_type_scat_source
C C 0.018 0.009
;
International Tables for Crystallography
(1992, Vol. C, Tables 4.2.6.8 and 6.1.1.4)
;
H H 0.000 0.000
;
International Tables for Crystallography
(1992, Vol. C, Table 6.1.1.4)
;
O O 0.049 0.032
;
International Tables for Crystallography
(1992, Vol. C, Tables 4.2.6.8 and 6.1.1.4)
;
N N 0.031 0.018
;
International Tables for Crystallography
(1992, Vol. C, Tables 4.2.6.8 and 6.1.1.4)
;

loop_
_geom_angle_atom_site_label_1
_geom_angle_atom_site_label_2
_geom_angle_atom_site_label_3
_geom_angle
_geom_angle_publ_flag
O(1) C(1) O(2) 122.7(2) yes
O(1) C(1) C(2) 119.0(2) yes
O(2) C(1) C(2) 118.3(2) yes
C(1) C(2) C(3) 121.1(2) yes
C(1) C(2) C(7) 119.7(2) yes
C(3) C(2) C(7) 119.1(2) yes
C(2) C(3) C(4) 120.7(2) yes
C(3) C(4) C(5) 119.9(2) yes
C(4) C(5) C(6) 120.0(2) yes
C(5) C(6) C(7) 119.9(2) yes
C(2) C(7) C(6) 120.4(2) yes
N(1) C(8) C(9) 109.7(2) yes
N(1) C(8) C(11) 109.07(19) yes
C(9) C(8) C(11) 115.0(2) yes
C(11) C(10) C(19) 121.0(2) yes
C(8) C(11) C(10) 121.8(2) yes
C(8) C(11) C(12) 119.5(2) yes
C(10) C(11) C(12) 118.7(2) yes
C(11) C(12) C(13) 121.4(2) yes
C(12) C(13) C(14) 121.1(2) yes
C(13) C(14) C(15) 122.8(2) yes
C(13) C(14) C(19) 118.5(2) yes
C(15) C(14) C(19) 118.8(2) yes
C(14) C(15) C(16) 121.0(2) yes
C(15) C(16) C(17) 120.3(2) yes
C(16) C(17) C(18) 120.6(2) yes
C(17) C(18) C(19) 120.3(2) yes
C(10) C(19) C(14) 119.4(2) yes
C(10) C(19) C(18) 121.6(2) yes
C(14) C(19) C(18) 119.1(2) yes
C(8) N(1) H(1) 109.5 no
C(8) N(1) H(2) 109.5 no
C(8) N(1) H(3) 109.5 no
H(1) N(1) H(2) 109.5 no
H(1) N(1) H(3) 109.5 no
H(2) N(1) H(3) 109.5 no
C(2) C(3) H(4) 119.7 no
C(4) C(3) H(4) 119.7 no
C(3) C(4) H(5) 120.1 no
C(5) C(4) H(5) 120.0 no
C(4) C(5) H(6) 120.0 no
C(6) C(5) H(6) 120.0 no
C(5) C(6) H(7) 120.0 no
C(7) C(6) H(7) 120.1 no
C(2) C(7) H(8) 119.8 no
C(6) C(7) H(8) 119.8 no
N(1) C(8) H(9) 107.6 no
C(9) C(8) H(9) 107.6 no
C(11) C(8) H(9) 107.6 no
C(8) C(9) H(10) 109.5 no
C(8) C(9) H(11) 109.5 no
C(8) C(9) H(12) 109.5 no
H(10) C(9) H(11) 109.5 no
H(10) C(9) H(12) 109.5 no
H(11) C(9) H(12) 109.5 no
C(11) C(10) H(13) 119.5 no
C(19) C(10) H(13) 119.5 no
C(11) C(12) H(14) 119.3 no
C(13) C(12) H(14) 119.3 no
C(12) C(13) H(15) 119.5 no
C(14) C(13) H(15) 119.5 no
C(14) C(15) H(16) 119.5 no
C(16) C(15) H(16) 119.5 no
C(15) C(16) H(17) 119.9 no
C(17) C(16) H(17) 119.9 no
C(16) C(17) H(18) 119.7 no
C(18) C(17) H(18) 119.7 no
C(17) C(18) H(19) 119.8 no
C(19) C(18) H(19) 119.8 no

loop_
_geom_bond_atom_site_label_1
_geom_bond_atom_site_label_2
_geom_bond_distance
_geom_bond_publ_flag
O(1) C(1) 1.254(3) yes
O(2) C(1) 1.269(3) yes
N(1) C(8) 1.505(3) yes
C(1) C(2) 1.503(3) yes
C(2) C(3) 1.385(3) yes
C(2) C(7) 1.390(3) yes
C(3) C(4) 1.384(3) yes
C(4) C(5) 1.382(4) yes
C(5) C(6) 1.386(4) yes
C(6) C(7) 1.386(3) yes
C(8) C(9) 1.511(4) yes
C(8) C(11) 1.516(3) yes
C(10) C(11) 1.377(3) yes
C(10) C(19) 1.414(3) yes
C(11) C(12) 1.408(3) yes
C(12) C(13) 1.358(3) yes
C(13) C(14) 1.406(3) yes
C(14) C(15) 1.416(3) yes
C(14) C(19) 1.414(3) yes
C(15) C(16) 1.361(4) yes
C(16) C(17) 1.401(4) yes
C(17) C(18) 1.369(3) yes
C(18) C(19) 1.418(3) yes
N(1) H(1) 0.900 no
N(1) H(2) 0.900 no
N(1) H(3) 0.900 no
C(3) H(4) 0.940 no
C(4) H(5) 0.940 no
C(5) H(6) 0.940 no
C(6) H(7) 0.940 no
C(7) H(8) 0.940 no
C(8) H(9) 0.990 no
C(9) H(10) 0.970 no
C(9) H(11) 0.970 no
C(9) H(12) 0.970 no
C(10) H(13) 0.940 no
C(12) H(14) 0.940 no
C(13) H(15) 0.940 no
C(15) H(16) 0.940 no
C(16) H(17) 0.940 no
C(17) H(18) 0.940 no
C(18) H(19) 0.940 no

loop_
_geom_contact_atom_site_label_1
_geom_contact_atom_site_label_2
_geom_contact_distance
_geom_contact_site_symmetry_2
O(1) O(2) 2.214(2) .
O(1) N(1) 2.758(2) .
O(1) N(1) 3.283(2) 4_646
O(1) C(2) 2.380(3) .
O(1) C(7) 2.803(2) .
O(1) C(9) 3.598(3) 1_554
O(2) O(1) 2.214(2) .
O(2) N(1) 2.778(2) 1_545
O(2) N(1) 2.794(2) 4_646
O(2) C(2) 2.383(3) .
O(2) C(3) 2.822(2) .
O(2) C(8) 3.529(3) 4_646
O(2) C(9) 3.486(3) 4_646
N(1) O(1) 2.758(2) .
N(1) O(1) 3.283(2) 4_656
N(1) O(2) 2.778(2) 1_565
N(1) O(2) 2.794(2) 4_656
N(1) C(1) 3.514(3) .
N(1) C(1) 3.420(2) 4_656
N(1) C(9) 2.465(3) .
N(1) C(10) 3.175(3) .
N(1) C(11) 2.460(3) .
N(1) C(12) 3.392(3) .
C(1) N(1) 3.514(3) .
C(1) N(1) 3.420(2) 4_646
C(1) C(3) 2.516(3) .
C(1) C(7) 2.502(3) .
C(2) O(1) 2.380(3) .
C(2) O(2) 2.383(3) .
C(2) C(4) 2.406(3) .
C(2) C(5) 2.780(3) .
C(2) C(6) 2.409(3) .
C(3) O(2) 2.822(2) .
C(3) C(1) 2.516(3) .
C(3) C(5) 2.394(3) .
C(3) C(6) 2.765(3) .
C(3) C(7) 2.393(3) .
C(3) C(13) 3.586(3) 1_544
C(4) C(2) 2.406(3) .
C(4) C(6) 2.397(4) .
C(4) C(7) 2.768(4) .
C(4) C(13) 3.596(3) 1_544
C(5) C(2) 2.780(3) .
C(5) C(3) 2.394(3) .
C(5) C(7) 2.399(3) .
C(6) C(2) 2.409(3) .
C(6) C(3) 2.765(3) .
C(6) C(4) 2.397(4) .
C(6) C(18) 3.567(3) .
C(7) O(1) 2.803(2) .
C(7) C(1) 2.502(3) .
C(7) C(3) 2.393(3) .
C(7) C(4) 2.768(4) .
C(7) C(5) 2.399(3) .
C(8) O(2) 3.529(3) 4_656
C(8) C(10) 2.529(3) .
C(8) C(12) 2.526(3) .
C(9) O(1) 3.598(3) 1_556
C(9) O(2) 3.486(3) 4_656
C(9) N(1) 2.465(3) .
C(9) C(10) 3.060(3) .
C(9) C(11) 2.553(4) .
C(10) N(1) 3.175(3) .
C(10) C(8) 2.529(3) .
C(10) C(9) 3.060(3) .
C(10) C(12) 2.396(3) .
C(10) C(13) 2.777(3) .
C(10) C(14) 2.441(3) .
C(10) C(18) 2.472(3) .
C(11) N(1) 2.460(3) .
C(11) C(9) 2.553(4) .
C(11) C(13) 2.413(3) .
C(11) C(14) 2.818(3) .
C(11) C(19) 2.430(3) .
C(12) N(1) 3.392(3) .
C(12) C(8) 2.526(3) .
C(12) C(10) 2.396(3) .
C(12) C(14) 2.407(3) .
C(12) C(19) 2.782(3) .
C(13) C(3) 3.586(3) 1_566
C(13) C(4) 3.596(3) 1_566
C(13) C(10) 2.777(3) .
C(13) C(11) 2.413(3) .
C(13) C(15) 2.478(3) .
C(13) C(19) 2.423(3) .
C(14) C(10) 2.441(3) .
C(14) C(11) 2.818(3) .
C(14) C(12) 2.407(3) .
C(14) C(16) 2.417(3) .
C(14) C(17) 2.796(3) .
C(14) C(18) 2.441(3) .
C(15) C(13) 2.478(3) .
C(15) C(17) 2.395(4) .
C(15) C(18) 2.784(4) .
C(15) C(19) 2.436(3) .
C(16) C(14) 2.417(3) .
C(16) C(18) 2.406(4) .
C(16) C(19) 2.798(3) .
C(17) C(14) 2.796(3) .
C(17) C(15) 2.395(4) .
C(17) C(19) 2.417(3) .
C(18) C(6) 3.567(3) .
C(18) C(10) 2.472(3) .
C(18) C(14) 2.441(3) .
C(18) C(15) 2.784(4) .
C(18) C(16) 2.406(4) .
C(19) C(11) 2.430(3) .
C(19) C(12) 2.782(3) .
C(19) C(13) 2.423(3) .
C(19) C(15) 2.436(3) .
C(19) C(16) 2.798(3) .
C(19) C(17) 2.417(3) .
O(1) H(1) 3.110 .
O(1) H(1) 3.387 4_646
O(1) H(2) 1.880 .
O(1) H(3) 3.094 .
O(1) H(3) 2.587 4_646
O(1) H(8) 2.500 .
O(1) H(9) 3.148 4_646
O(1) H(11) 3.415 .
O(1) H(12) 2.640 1_554
O(1) H(13) 3.203 .
O(2) H(1) 1.880 1_545
O(2) H(1) 3.324 4_646
O(2) H(2) 3.194 1_545
O(2) H(2) 3.105 .
O(2) H(2) 3.116 4_646
O(2) H(3) 3.150 1_545
O(2) H(3) 1.913 4_646
O(2) H(4) 2.527 .
O(2) H(9) 3.581 4_646
O(2) H(10) 2.762 4_646
O(2) H(11) 2.736 .
O(2) H(13) 3.139 .
O(2) H(14) 3.548 1_545
N(1) H(1) 3.329 4_646
N(1) H(2) 3.456 4_656
N(1) H(3) 3.477 4_646
N(1) H(3) 3.406 4_656
N(1) H(4) 3.383 1_565
N(1) H(9) 2.036 .
N(1) H(10) 2.626 .
N(1) H(10) 3.348 4_656
N(1) H(11) 2.677 .
N(1) H(11) 3.495 4_656
N(1) H(12) 3.303 .
N(1) H(13) 3.162 .
N(1) H(14) 3.505 .
C(1) H(1) 3.096 1_545
C(1) H(2) 2.628 .
C(1) H(3) 2.559 4_646
C(1) H(4) 2.670 .
C(1) H(8) 2.648 .
C(1) H(10) 3.278 4_646
C(1) H(11) 3.178 .
C(1) H(12) 3.388 1_554
C(1) H(13) 2.833 .
C(2) H(4) 2.023 .
C(2) H(5) 3.253 .
C(2) H(7) 3.256 .
C(2) H(8) 2.028 .
C(2) H(13) 2.990 .
C(2) H(14) 3.490 1_544
C(2) H(15) 3.071 1_544
C(2) H(19) 3.118 .
C(3) H(1) 3.579 1_545
C(3) H(5) 2.025 .
C(3) H(6) 3.243 .
C(3) H(8) 3.472 1_545
C(3) H(8) 3.242 .
C(3) H(13) 3.516 .
C(3) H(15) 3.220 1_544
C(3) H(19) 2.982 .
C(4) H(4) 2.021 .
C(4) H(6) 2.023 .
C(4) H(7) 3.245 .
C(4) H(8) 3.574 1_545
C(4) H(15) 3.188 1_544
C(4) H(17) 3.305 2_646
C(4) H(19) 2.929 .
C(5) H(4) 3.241 .
C(5) H(5) 2.024 .
C(5) H(7) 2.027 .
C(5) H(8) 3.246 .
C(5) H(15) 2.982 1_544
C(5) H(16) 3.020 1_544
C(5) H(17) 3.322 2_646
C(5) H(18) 3.143 2_656
C(5) H(19) 3.022 .
C(6) H(5) 3.246 .
C(6) H(5) 3.480 1_565
C(6) H(6) 2.026 .
C(6) H(8) 2.025 .
C(6) H(15) 2.807 1_544
C(6) H(16) 3.502 1_544
C(6) H(17) 3.471 2_656
C(6) H(18) 3.463 2_656
C(6) H(19) 3.154 .
C(7) H(4) 3.242 .
C(7) H(5) 3.579 1_565
C(7) H(6) 3.248 .
C(7) H(7) 2.027 .
C(7) H(13) 3.481 .
C(7) H(15) 2.851 1_544
C(7) H(19) 3.197 .
C(8) H(1) 1.994 .
C(8) H(2) 1.994 .
C(8) H(3) 1.994 .
C(8) H(10) 2.050 .
C(8) H(10) 3.576 4_657
C(8) H(11) 2.050 .
C(8) H(12) 2.050 .
C(8) H(12) 3.379 4_657
C(8) H(13) 2.680 .
C(8) H(14) 2.662 .
C(9) H(1) 3.242 .
C(9) H(1) 3.558 4_646
C(9) H(2) 2.627 .
C(9) H(3) 2.622 .
C(9) H(3) 3.455 4_646
C(9) H(9) 2.042 .
C(9) H(9) 2.985 4_647
C(9) H(13) 2.821 .
C(9) H(14) 3.358 1_545
C(10) H(1) 3.378 .
C(10) H(2) 2.968 .
C(10) H(4) 3.139 1_565
C(10) H(8) 3.417 1_556
C(10) H(9) 3.297 .
C(10) H(11) 2.809 .
C(10) H(12) 3.261 .
C(10) H(14) 3.242 .
C(10) H(15) 3.494 1_545
C(10) H(19) 2.655 .
C(11) H(1) 2.573 .
C(11) H(2) 2.662 .
C(11) H(3) 3.237 .
C(11) H(4) 3.121 1_565
C(11) H(8) 3.534 1_556
C(11) H(9) 2.046 .
C(11) H(10) 3.371 .
C(11) H(11) 2.755 .
C(11) H(12) 2.757 .
C(11) H(13) 2.014 .
C(11) H(14) 2.040 .
C(11) H(15) 3.257 .
C(12) H(1) 3.181 .
C(12) H(4) 3.237 1_565
C(12) H(9) 2.540 .
C(12) H(11) 3.460 1_565
C(12) H(13) 3.248 .
C(12) H(13) 3.489 1_565
C(12) H(15) 1.996 .
C(13) H(4) 3.368 1_565
C(13) H(8) 3.593 1_556
C(13) H(13) 3.491 1_565
C(13) H(14) 1.995 .
C(13) H(16) 2.666 .
C(13) H(19) 3.107 1_565
C(14) H(4) 3.384 1_565
C(14) H(5) 3.269 1_565
C(14) H(7) 3.359 1_556
C(14) H(8) 3.513 1_556
C(14) H(13) 3.288 .
C(14) H(14) 3.251 .
C(14) H(15) 2.040 .
C(14) H(16) 2.050 .
C(14) H(17) 3.265 .
C(14) H(19) 3.290 .
C(14) H(19) 3.468 1_565
C(15) H(5) 3.366 1_565
C(15) H(6) 3.504 1_566
C(15) H(6) 3.409 2_666
C(15) H(7) 3.343 1_556
C(15) H(15) 2.661 .
C(15) H(17) 2.002 .
C(15) H(17) 3.417 2_657
C(15) H(18) 3.238 .
C(15) H(19) 3.469 1_565
C(16) H(5) 3.470 1_565
C(16) H(5) 3.567 2_666
C(16) H(6) 3.355 2_666
C(16) H(7) 3.355 1_556
C(16) H(7) 3.378 2_656
C(16) H(16) 1.999 .
C(16) H(17) 3.422 2_657
C(16) H(18) 2.038 .
C(16) H(19) 3.254 .
C(17) H(5) 3.495 1_565
C(17) H(6) 3.338 2_656
C(17) H(7) 3.353 1_556
C(17) H(16) 3.495 1_545
C(17) H(16) 3.243 .
C(17) H(17) 2.039 .
C(17) H(18) 3.188 2_656
C(17) H(19) 2.009 .
C(18) H(5) 3.402 1_565
C(18) H(7) 3.365 1_556
C(18) H(13) 2.649 .
C(18) H(15) 3.122 1_545
C(18) H(16) 3.485 1_545
C(18) H(17) 3.249 .
C(18) H(18) 2.008 .
C(19) H(4) 3.276 1_565
C(19) H(5) 3.288 1_565
C(19) H(7) 3.367 1_556
C(19) H(8) 3.406 1_556
C(19) H(13) 2.048 .
C(19) H(15) 3.495 1_545
C(19) H(15) 3.273 .
C(19) H(16) 3.284 .
C(19) H(18) 3.266 .
C(19) H(19) 2.054 .
H(1) O(1) 3.110 .
H(1) O(1) 3.387 4_656
H(1) O(2) 1.880 1_565
H(1) O(2) 3.324 4_656
H(1) N(1) 3.329 4_656
H(1) C(1) 3.096 1_565
H(1) C(3) 3.579 1_565
H(1) C(8) 1.994 .
H(1) C(9) 3.242 .
H(1) C(9) 3.558 4_656
H(1) C(10) 3.378 .
H(1) C(11) 2.573 .
H(1) C(12) 3.181 .
H(1) H(2) 1.470 .
H(1) H(2) 3.131 4_656
H(1) H(3) 1.470 .
H(1) H(3) 2.743 4_656
H(1) H(4) 2.815 1_565
H(1) H(9) 2.303 .
H(1) H(10) 3.450 .
H(1) H(10) 2.941 4_656
H(1) H(11) 3.492 .
H(1) H(11) 3.523 1_565
H(1) H(11) 3.420 4_656
H(1) H(13) 3.555 .
H(1) H(14) 3.222 .
H(2) O(1) 1.880 .
H(2) O(2) 3.105 .
H(2) O(2) 3.194 1_565
H(2) O(2) 3.116 4_656
H(2) N(1) 3.456 4_646
H(2) C(1) 2.628 .
H(2) C(8) 1.994 .
H(2) C(9) 2.627 .
H(2) C(10) 2.968 .
H(2) C(11) 2.662 .
H(2) H(1) 1.470 .
H(2) H(1) 3.131 4_646
H(2) H(3) 1.470 .
H(2) H(3) 2.940 4_646
H(2) H(4) 3.252 1_565
H(2) H(9) 2.763 .
H(2) H(10) 2.868 .
H(2) H(10) 3.407 4_656
H(2) H(11) 2.500 .
H(2) H(12) 3.522 .
H(2) H(13) 2.746 .
H(3) O(1) 3.094 .
H(3) O(1) 2.587 4_656
H(3) O(2) 3.150 1_565
H(3) O(2) 1.913 4_656
H(3) N(1) 3.406 4_646
H(3) N(1) 3.477 4_656
H(3) C(1) 2.559 4_656
H(3) C(8) 1.994 .
H(3) C(9) 2.622 .
H(3) C(9) 3.455 4_656
H(3) C(11) 3.237 .
H(3) H(1) 1.470 .
H(3) H(1) 2.743 4_646
H(3) H(2) 1.470 .
H(3) H(2) 2.940 4_656
H(3) H(3) 3.249 4_646
H(3) H(3) 3.249 4_656
H(3) H(9) 2.273 .
H(3) H(10) 2.439 .
H(3) H(10) 3.171 4_656
H(3) H(11) 2.935 .
H(3) H(11) 2.925 4_656
H(3) H(12) 3.494 .
H(4) O(2) 2.527 .
H(4) N(1) 3.383 1_545
H(4) C(1) 2.670 .
H(4) C(2) 2.023 .
H(4) C(4) 2.021 .
H(4) C(5) 3.241 .
H(4) C(7) 3.242 .
H(4) C(10) 3.139 1_545
H(4) C(11) 3.121 1_545
H(4) C(12) 3.237 1_545
H(4) C(13) 3.368 1_545
H(4) C(14) 3.384 1_545
H(4) C(19) 3.276 1_545
H(4) H(1) 2.815 1_545
H(4) H(2) 3.252 1_545
H(4) H(5) 2.320 .
H(4) H(8) 3.063 1_545
H(4) H(13) 3.589 1_545
H(4) H(19) 3.472 .
H(5) C(2) 3.253 .
H(5) C(3) 2.025 .
H(5) C(5) 2.024 .
H(5) C(6) 3.480 1_545
H(5) C(6) 3.246 .
H(5) C(7) 3.579 1_545
H(5) C(14) 3.269 1_545
H(5) C(15) 3.366 1_545
H(5) C(16) 3.470 1_545
H(5) C(16) 3.567 2_646
H(5) C(17) 3.495 1_545
H(5) C(18) 3.402 1_545
H(5) C(19) 3.288 1_545
H(5) H(4) 2.320 .
H(5) H(6) 2.323 .
H(5) H(7) 3.082 1_545
H(5) H(8) 3.265 1_545
H(5) H(17) 2.709 2_646
H(5) H(19) 3.388 .
H(6) C(3) 3.243 .
H(6) C(4) 2.023 .
H(6) C(6) 2.026 .
H(6) C(7) 3.248 .
H(6) C(15) 3.504 1_544
H(6) C(15) 3.409 2_646
H(6) C(16) 3.355 2_646
H(6) C(17) 3.338 2_656
H(6) H(5) 2.323 .
H(6) H(7) 2.326 .
H(6) H(15) 3.494 1_544
H(6) H(16) 2.786 1_544
H(6) H(16) 2.853 2_646
H(6) H(17) 2.741 2_646
H(6) H(18) 3.517 .
H(6) H(18) 2.532 2_656
H(6) H(19) 3.526 .
H(7) C(2) 3.256 .
H(7) C(4) 3.245 .
H(7) C(5) 2.027 .
H(7) C(7) 2.027 .
H(7) C(14) 3.359 1_554
H(7) C(15) 3.343 1_554
H(7) C(16) 3.355 1_554
H(7) C(16) 3.378 2_656
H(7) C(17) 3.353 1_554
H(7) C(18) 3.365 1_554
H(7) C(19) 3.367 1_554
H(7) H(5) 3.082 1_565
H(7) H(6) 2.326 .
H(7) H(8) 2.324 .
H(7) H(15) 3.241 1_544
H(7) H(17) 2.708 2_656
H(7) H(18) 3.156 2_656
H(8) O(1) 2.500 .
H(8) C(1) 2.648 .
H(8) C(2) 2.028 .
H(8) C(3) 3.242 .
H(8) C(3) 3.472 1_565
H(8) C(4) 3.574 1_565
H(8) C(5) 3.246 .
H(8) C(6) 2.025 .
H(8) C(10) 3.417 1_554
H(8) C(11) 3.534 1_554
H(8) C(13) 3.593 1_554
H(8) C(14) 3.513 1_554
H(8) C(19) 3.406 1_554
H(8) H(4) 3.063 1_565
H(8) H(5) 3.265 1_565
H(8) H(7) 2.324 .
H(8) H(15) 3.306 1_544
H(9) O(1) 3.148 4_656
H(9) O(2) 3.581 4_656
H(9) N(1) 2.036 .
H(9) C(9) 2.042 .
H(9) C(9) 2.985 4_657
H(9) C(10) 3.297 .
H(9) C(11) 2.046 .
H(9) C(12) 2.540 .
H(9) H(1) 2.303 .
H(9) H(2) 2.763 .
H(9) H(3) 2.273 .
H(9) H(10) 2.329 .
H(9) H(10) 2.683 4_657
H(9) H(11) 2.829 .
H(9) H(11) 3.543 1_565
H(9) H(11) 3.486 4_657
H(9) H(12) 2.326 .
H(9) H(12) 2.451 4_657
H(9) H(13) 3.590 .
H(9) H(14) 2.320 .
H(10) O(2) 2.762 4_656
H(10) N(1) 2.626 .
H(10) N(1) 3.348 4_646
H(10) C(1) 3.278 4_656
H(10) C(8) 2.050 .
H(10) C(8) 3.576 4_647
H(10) C(11) 3.371 .
H(10) H(1) 3.450 .
H(10) H(1) 2.941 4_646
H(10) H(2) 2.868 .
H(10) H(2) 3.407 4_646
H(10) H(3) 2.439 .
H(10) H(3) 3.171 4_646
H(10) H(9) 2.329 .
H(10) H(9) 2.683 4_647
H(10) H(11) 1.584 .
H(10) H(12) 1.584 .
H(10) H(12) 3.513 4_657
H(10) H(14) 3.180 4_647
H(11) O(1) 3.415 .
H(11) O(2) 2.736 .
H(11) N(1) 2.677 .
H(11) N(1) 3.495 4_646
H(11) C(1) 3.178 .
H(11) C(8) 2.050 .
H(11) C(10) 2.809 .
H(11) C(11) 2.755 .
H(11) C(12) 3.460 1_545
H(11) H(1) 3.523 1_545
H(11) H(1) 3.492 .
H(11) H(1) 3.420 4_646
H(11) H(2) 2.500 .
H(11) H(3) 2.935 .
H(11) H(3) 2.925 4_646
H(11) H(9) 3.543 1_545
H(11) H(9) 2.829 .
H(11) H(9) 3.486 4_647
H(11) H(10) 1.584 .
H(11) H(12) 1.584 .
H(11) H(13) 2.293 .
H(11) H(14) 2.705 1_545
H(12) O(1) 2.640 1_556
H(12) N(1) 3.303 .
H(12) C(1) 3.388 1_556
H(12) C(8) 2.050 .
H(12) C(8) 3.379 4_647
H(12) C(10) 3.261 .
H(12) C(11) 2.757 .
H(12) H(2) 3.522 .
H(12) H(3) 3.494 .
H(12) H(9) 2.326 .
H(12) H(9) 2.451 4_647
H(12) H(10) 1.584 .
H(12) H(10) 3.513 4_647
H(12) H(11) 1.584 .
H(12) H(13) 3.134 .
H(12) H(14) 3.134 1_545
H(13) O(1) 3.203 .
H(13) O(2) 3.139 .
H(13) N(1) 3.162 .
H(13) C(1) 2.833 .
H(13) C(2) 2.990 .
H(13) C(3) 3.516 .
H(13) C(7) 3.481 .
H(13) C(8) 2.680 .
H(13) C(9) 2.821 .
H(13) C(11) 2.014 .
H(13) C(12) 3.489 1_545
H(13) C(12) 3.248 .
H(13) C(13) 3.491 1_545
H(13) C(14) 3.288 .
H(13) C(18) 2.649 .
H(13) C(19) 2.048 .
H(13) H(1) 3.555 .
H(13) H(2) 2.746 .
H(13) H(4) 3.589 1_565
H(13) H(9) 3.590 .
H(13) H(11) 2.293 .
H(13) H(12) 3.134 .
H(13) H(14) 3.142 1_545
H(13) H(15) 3.152 1_545
H(13) H(19) 2.487 .
H(14) O(2) 3.548 1_565
H(14) N(1) 3.505 .
H(14) C(2) 3.490 1_566
H(14) C(8) 2.662 .
H(14) C(9) 3.358 1_565
H(14) C(10) 3.242 .
H(14) C(11) 2.040 .
H(14) C(13) 1.995 .
H(14) C(14) 3.251 .
H(14) H(1) 3.222 .
H(14) H(9) 2.320 .
H(14) H(10) 3.180 4_657
H(14) H(11) 2.705 1_565
H(14) H(12) 3.134 1_565
H(14) H(13) 3.142 1_565
H(14) H(15) 2.281 .
H(15) C(2) 3.071 1_566
H(15) C(3) 3.220 1_566
H(15) C(4) 3.188 1_566
H(15) C(5) 2.982 1_566
H(15) C(6) 2.807 1_566
H(15) C(7) 2.851 1_566
H(15) C(10) 3.494 1_565
H(15) C(11) 3.257 .
H(15) C(12) 1.996 .
H(15) C(14) 2.040 .
H(15) C(15) 2.661 .
H(15) C(18) 3.122 1_565
H(15) C(19) 3.273 .
H(15) C(19) 3.495 1_565
H(15) H(6) 3.494 1_566
H(15) H(7) 3.241 1_566
H(15) H(8) 3.306 1_566
H(15) H(13) 3.152 1_565
H(15) H(14) 2.281 .
H(15) H(16) 2.507 .
H(15) H(19) 2.734 1_565
H(16) C(5) 3.020 1_566
H(16) C(6) 3.502 1_566
H(16) C(13) 2.666 .
H(16) C(14) 2.050 .
H(16) C(16) 1.999 .
H(16) C(17) 3.243 .
H(16) C(17) 3.495 1_565
H(16) C(18) 3.485 1_565
H(16) C(19) 3.284 .
H(16) H(6) 2.786 1_566
H(16) H(6) 2.853 2_666
H(16) H(15) 2.507 .
H(16) H(16) 3.373 2_657
H(16) H(17) 2.292 .
H(16) H(17) 3.266 2_657
H(16) H(18) 3.146 1_565
H(16) H(19) 3.136 1_565
H(17) C(4) 3.305 2_666
H(17) C(5) 3.322 2_666
H(17) C(6) 3.471 2_656
H(17) C(14) 3.265 .
H(17) C(15) 2.002 .
H(17) C(15) 3.417 2_657
H(17) C(16) 3.422 2_657
H(17) C(17) 2.039 .
H(17) C(18) 3.249 .
H(17) H(5) 2.709 2_666
H(17) H(6) 2.741 2_666
H(17) H(7) 2.708 2_656
H(17) H(16) 2.292 .
H(17) H(16) 3.266 2_657
H(17) H(17) 3.291 2_657
H(17) H(18) 2.335 .
H(18) C(5) 3.143 2_656
H(18) C(6) 3.463 2_656
H(18) C(15) 3.238 .
H(18) C(16) 2.038 .
H(18) C(17) 3.188 2_656
H(18) C(18) 2.008 .
H(18) C(19) 3.266 .
H(18) H(6) 3.517 .
H(18) H(6) 2.532 2_656
H(18) H(7) 3.156 2_656
H(18) H(16) 3.146 1_545
H(18) H(17) 2.335 .
H(18) H(18) 2.553 2_656
H(18) H(19) 2.302 .
H(19) C(2) 3.118 .
H(19) C(3) 2.982 .
H(19) C(4) 2.929 .
H(19) C(5) 3.022 .
H(19) C(6) 3.154 .
H(19) C(7) 3.197 .
H(19) C(10) 2.655 .
H(19) C(13) 3.107 1_545
H(19) C(14) 3.468 1_545
H(19) C(14) 3.290 .
H(19) C(15) 3.469 1_545
H(19) C(16) 3.254 .
H(19) C(17) 2.009 .
H(19) C(19) 2.054 .
H(19) H(4) 3.472 .
H(19) H(5) 3.388 .
H(19) H(6) 3.526 .
H(19) H(13) 2.487 .
H(19) H(15) 2.734 1_545
H(19) H(16) 3.136 1_545
H(19) H(18) 2.302 .

loop_
_geom_torsion_atom_site_label_1
_geom_torsion_atom_site_label_2
_geom_torsion_atom_site_label_3
_geom_torsion_atom_site_label_4
_geom_torsion
O(1) C(1) C(2) C(3) 179.0(2)
O(1) C(1) C(2) C(7) -2.9(3)
O(2) C(1) C(2) C(3) -2.8(3)
O(2) C(1) C(2) C(7) 175.3(2)
C(1) C(2) C(3) C(4) 177.5(2)
C(1) C(2) C(7) C(6) -177.9(2)
C(3) C(2) C(7) C(6) 0.2(3)
C(7) C(2) C(3) C(4) -0.6(3)
C(2) C(3) C(4) C(5) 0.7(4)
C(3) C(4) C(5) C(6) -0.4(4)
C(4) C(5) C(6) C(7) 0.0(3)
C(5) C(6) C(7) C(2) 0.1(3)
N(1) C(8) C(11) C(10) 76.5(3)
N(1) C(8) C(11) C(12) -101.3(2)
C(9) C(8) C(11) C(10) -47.2(3)
C(9) C(8) C(11) C(12) 135.0(2)
C(11) C(10) C(19) C(14) 0.1(3)
C(11) C(10) C(19) C(18) 179.2(2)
C(19) C(10) C(11) C(8) -177.1(2)
C(19) C(10) C(11) C(12) 0.7(3)
C(8) C(11) C(12) C(13) 177.3(2)
C(10) C(11) C(12) C(13) -0.6(3)
C(11) C(12) C(13) C(14) -0.5(4)
C(12) C(13) C(14) C(15) -179.0(2)
C(12) C(13) C(14) C(19) 1.4(3)
C(13) C(14) C(15) C(16) 179.8(2)
C(13) C(14) C(19) C(10) -1.1(3)
C(13) C(14) C(19) C(18) 179.8(2)
C(15) C(14) C(19) C(10) 179.2(2)
C(15) C(14) C(19) C(18) 0.2(3)
C(19) C(14) C(15) C(16) -0.6(4)
C(14) C(15) C(16) C(17) 1.0(4)
C(15) C(16) C(17) C(18) -1.1(4)
C(16) C(17) C(18) C(19) 0.7(4)
C(17) C(18) C(19) C(10) -179.3(2)
C(17) C(18) C(19) C(14) -0.2(3)
